data_2204283
loop_
_publ_author_name
'Kooijman, Huub'
'Sprengers, Jeroen W.'
'Elsevier, Cornelis J.'
'Spek, Anthony L.'

_publ_section_title
;(1,3-Dimesityldihydroimidazol-2-ylidene)(2-peroxidopropan-2-olato-\k^2^<i>O,O</i>')(triphenylphosphine-\k<i>P</i>)platinum(II)
 benzene-<i>d</i>~6~ disolvate
;
_journal_issue 10
_journal_name_full 'Acta Crystallographica Section E'
_journal_page_first m1456
_journal_page_last m1458
_journal_paper_doi 10.1107/S1600536804022937
_journal_volume 60
_journal_year 2004
_chemical_formula_iupac '[Pt (C3 H6 O3) (C21 H26 N2) (C18 H15 P)], 2C6 D6'
_chemical_formula_moiety 'C42 H47 N2 O3 P Pt, 2C6 D6'
_chemical_formula_sum 'C54 H47 D12 N2 O3 P Pt'
_chemical_formula_weight 1022.11
_chemical_name_systematic ?
_space_group_IT_number 2
_symmetry_cell_setting triclinic
_symmetry_space_group_name_Hall '-P 1'
_symmetry_space_group_name_H-M 'P -1'
_atom_sites_solution_hydrogens geom
_atom_sites_solution_primary direct
_atom_sites_solution_secondary difmap
_cell_angle_alpha 69.96(3)
_cell_angle_beta 86.70(4)
_cell_angle_gamma 74.80(3)
_cell_formula_units_Z 2
_cell_length_a 11.5582(10)
_cell_length_b 12.6032(10)
_cell_length_c 17.605(2)
_cell_measurement_reflns_used 574
_cell_measurement_temperature 150
_cell_measurement_theta_max 25.0
_cell_measurement_theta_min 2.0
_cell_volume 2323.5(7)
_computing_cell_refinement 'DENZO (Otwinowski & Minor, 1997)'
_computing_data_collection 'COLLECT (Nonius, 1998)'
_computing_data_reduction DENZO
_computing_molecular_graphics 'PLATON (Spek, 2003)'
_computing_publication_material PLATON
_computing_structure_refinement 'SHELXL97 (Sheldrick, 1997)'
_computing_structure_solution 'DIRDIF (Beurskens et al., 1999)'
_diffrn_ambient_temperature 150
_diffrn_detector_area_resol_mean 18.4
_diffrn_measured_fraction_theta_full 0.997
_diffrn_measured_fraction_theta_max 0.997
_diffrn_measurement_device_type 'Nonius KappaCCD area-detector'
_diffrn_measurement_method '\f scans and \w scans with \k offset'
_diffrn_radiation_monochromator graphite
_diffrn_radiation_source 'Rotating Anode'
_diffrn_radiation_type MoK\a
_diffrn_radiation_wavelength 0.71073
_diffrn_reflns_av_R_equivalents 0.0414
_diffrn_reflns_av_sigmaI/netI 0.0264
_diffrn_reflns_limit_h_max 14
_diffrn_reflns_limit_h_min -14
_diffrn_reflns_limit_k_max 16
_diffrn_reflns_limit_k_min -16
_diffrn_reflns_limit_l_max 22
_diffrn_reflns_limit_l_min -22
_diffrn_reflns_number 57354
_diffrn_reflns_reduction_process ' ?'
_diffrn_reflns_theta_full 27.48
_diffrn_reflns_theta_max 27.48
_diffrn_reflns_theta_min 1.23
_diffrn_standards_number 0
_exptl_absorpt_coefficient_mu 3.099
_exptl_absorpt_correction_T_max 0.629
_exptl_absorpt_correction_T_min 0.494
_exptl_absorpt_correction_type multi-scan
_exptl_absorpt_process_details 'PLATON/MULABS (Spek, 2003)'
_exptl_crystal_colour colourless
_exptl_crystal_density_diffrn 1.461
_exptl_crystal_density_method 'Not Measured'
_exptl_crystal_description block
_exptl_crystal_F_000 1028
_exptl_crystal_size_max 0.25
_exptl_crystal_size_mid 0.25
_exptl_crystal_size_min 0.15
_refine_diff_density_max 1.118
_refine_diff_density_min -0.830
_refine_ls_extinction_method none
_refine_ls_goodness_of_fit_ref 1.066
_refine_ls_hydrogen_treatment noref
_refine_ls_matrix_type full
_refine_ls_number_parameters 558
_refine_ls_number_reflns 10600
_refine_ls_number_restraints 0
_refine_ls_restrained_S_all 1.066
_refine_ls_R_factor_all 0.0204
_refine_ls_R_factor_gt 0.0177
_refine_ls_shift/su_max 0.001
_refine_ls_shift/su_mean 0.000
_refine_ls_structure_factor_coef Fsqd
_refine_ls_weighting_details 'w = 1/[\s^2^(F~o~^2^)+(0.0131P)^2^+1.20P] where P = (F~o~^2^+2Fc^2^)/3'
_refine_ls_weighting_scheme calc
_refine_ls_wR_factor_gt 0.0405
_refine_ls_wR_factor_ref 0.0413
_reflns_number_gt 9970
_reflns_number_total 10600
_reflns_threshold_expression I2\s(I)
_cod_data_source_file bv6000.cif
_cod_data_source_block II
_cod_database_code 2204283
_cod_database_fobs_code 2204283

loop_
_symmetry_equiv_pos_as_xyz
x,y,z
-x,-y,-z

loop_
_atom_site_aniso_label
_atom_site_aniso_U_11
_atom_site_aniso_U_22
_atom_site_aniso_U_33
_atom_site_aniso_U_12
_atom_site_aniso_U_13
_atom_site_aniso_U_23
Pt1 0.01770(10) 0.01620(10) 0.01330(10) -0.00500(10) 0.00220(10) -0.00580(10)
P1 0.0195(2) 0.0165(2) 0.0147(2) -0.0055(2) 0.0020(2) -0.0057(2)
O1 0.0324(7) 0.0177(6) 0.0155(6) -0.0063(5) 0.0037(5) -0.0082(5)
O2 0.0306(7) 0.0238(7) 0.0187(7) -0.0133(6) 0.0030(5) -0.0092(5)
O3 0.0305(7) 0.0166(6) 0.0171(6) -0.0065(5) -0.0016(5) -0.0062(5)
N1 0.0212(8) 0.0329(9) 0.0196(8) -0.0026(7) -0.0007(6) -0.0153(7)
N2 0.0206(8) 0.0257(8) 0.0175(8) -0.0044(6) 0.0033(6) -0.0114(6)
C1 0.0190(8) 0.0185(9) 0.0166(9) -0.0083(7) 0.0040(7) -0.0071(7)
C2 0.0293(11) 0.0501(14) 0.0257(11) -0.0039(10) -0.0013(9) -0.0249(10)
C3 0.0283(10) 0.0396(12) 0.0204(10) -0.0042(9) 0.0031(8) -0.0169(9)
C4 0.0202(9) 0.0306(10) 0.0181(9) -0.0040(8) -0.0032(7) -0.0123(8)
C5 0.0226(9) 0.0274(10) 0.0203(10) -0.0065(8) -0.0035(7) -0.0102(8)
C6 0.0248(10) 0.0299(11) 0.0404(13) -0.0079(9) -0.0029(9) -0.0095(9)
C7 0.0201(9) 0.0330(11) 0.0269(11) -0.0070(8) -0.0008(8) -0.0111(9)
C8 0.0251(10) 0.0307(11) 0.0243(10) -0.0038(8) -0.0053(8) -0.0091(9)
C9 0.0276(11) 0.0353(12) 0.0414(14) -0.0013(9) -0.0072(10) -0.0036(10)
C10 0.0315(11) 0.0300(11) 0.0217(10) -0.0098(9) -0.0027(8) -0.0065(8)
C11 0.0237(10) 0.0358(11) 0.0189(10) -0.0095(8) -0.0006(7) -0.0114(8)
C12 0.0326(11) 0.0448(13) 0.0313(12) -0.0161(10) 0.0056(9) -0.0109(10)
C13 0.0202(9) 0.0275(10) 0.0154(9) -0.0047(8) 0.0053(7) -0.0063(8)
C14 0.0204(9) 0.0378(11) 0.0178(9) -0.0067(8) 0.0066(7) -0.0127(8)
C15 0.0258(10) 0.0360(12) 0.0354(12) -0.0140(9) 0.0076(9) -0.0171(10)
C16 0.0233(10) 0.0590(15) 0.0222(11) -0.0112(10) 0.0046(8) -0.0161(10)
C17 0.0237(11) 0.0625(17) 0.0228(11) -0.0009(11) 0.0033(9) -0.0022(11)
C18 0.0345(14) 0.098(2) 0.0400(16) 0.0024(15) -0.0090(12) 0.0011(16)
C19 0.0330(12) 0.0360(13) 0.0301(12) 0.0072(10) 0.0093(10) 0.0040(10)
C20 0.0286(11) 0.0288(11) 0.0253(11) -0.0030(8) 0.0126(8) -0.0056(9)
C21 0.0495(14) 0.0273(12) 0.0483(15) -0.0102(10) 0.0231(12) -0.0156(11)
C22 0.0234(9) 0.0186(9) 0.0188(9) -0.0072(7) 0.0031(7) -0.0070(7)
C23 0.0336(11) 0.0257(11) 0.0278(11) -0.0010(9) -0.0071(9) -0.0108(9)
C24 0.0368(12) 0.0352(12) 0.0345(12) -0.0076(9) -0.0085(9) -0.0186(10)
C25 0.0415(12) 0.0238(11) 0.0336(12) -0.0142(9) 0.0052(9) -0.0150(9)
C26 0.0461(13) 0.0179(10) 0.0322(12) -0.0033(9) -0.0040(10) -0.0075(9)
C27 0.0363(11) 0.0221(10) 0.0259(11) -0.0054(8) -0.0055(9) -0.0083(8)
C28 0.0225(9) 0.0182(9) 0.0182(9) -0.0032(7) 0.0004(7) -0.0091(7)
C29 0.0286(10) 0.0302(11) 0.0249(11) -0.0117(9) -0.0009(8) -0.0037(9)
C30 0.0309(11) 0.0408(13) 0.0408(13) -0.0155(10) -0.0074(10) -0.0080(10)
C31 0.0339(12) 0.0379(12) 0.0325(12) -0.0030(10) -0.0129(9) -0.0136(10)
C32 0.0361(11) 0.0329(11) 0.0183(10) -0.0017(9) -0.0027(8) -0.0068(9)
C33 0.0258(10) 0.0274(10) 0.0224(10) -0.0061(8) 0.0026(8) -0.0086(8)
C34 0.0189(9) 0.0255(10) 0.0160(9) -0.0063(7) -0.0006(7) -0.0037(7)
C35 0.0347(11) 0.0332(12) 0.0321(12) -0.0163(9) 0.0083(9) -0.0114(9)
C36 0.0375(12) 0.0478(14) 0.0361(13) -0.0264(11) 0.0087(10) -0.0073(11)
C37 0.0219(10) 0.0500(14) 0.0278(12) -0.0085(10) 0.0059(8) -0.0014(10)
C38 0.0330(12) 0.0358(13) 0.0376(13) -0.0005(10) 0.0145(10) -0.0069(10)
C39 0.0310(11) 0.0263(11) 0.0313(12) -0.0067(9) 0.0114(9) -0.0063(9)
C40 0.0514(14) 0.0309(11) 0.0268(11) -0.0193(10) 0.0073(10) -0.0144(9)
C41 0.0287(10) 0.0223(10) 0.0204(10) -0.0085(8) 0.0056(8) -0.0097(8)
C42 0.0285(11) 0.0333(12) 0.0403(13) -0.0052(9) 0.0091(9) -0.0138(10)
C43 0.0316(12) 0.0501(15) 0.0437(14) -0.0048(10) -0.0021(10) -0.0251(12)
C44 0.0442(13) 0.0467(14) 0.0357(13) -0.0196(11) 0.0021(10) -0.0192(11)
C45 0.0485(14) 0.0377(13) 0.0325(13) -0.0071(11) -0.0068(10) -0.0129(10)
C46 0.0329(12) 0.0475(14) 0.0380(13) -0.0037(10) -0.0030(10) -0.0191(11)
C47 0.0411(13) 0.0478(15) 0.0433(14) -0.0173(11) 0.0035(11) -0.0172(12)
C48 0.0472(14) 0.0325(13) 0.0468(15) -0.0030(11) -0.0044(11) -0.0143(11)
C49 0.0494(15) 0.0519(16) 0.0473(16) -0.0060(12) -0.0119(12) -0.0154(13)
C50 0.0405(15) 0.0650(19) 0.069(2) 0.0057(13) -0.0008(14) -0.0330(16)
C51 0.0543(16) 0.0576(17) 0.0531(17) -0.0049(13) 0.0057(13) -0.0347(14)
C52 0.0424(14) 0.0501(15) 0.0490(16) -0.0090(12) -0.0037(12) -0.0216(13)
C53 0.0417(15) 0.074(2) 0.067(2) 0.0043(14) -0.0014(14) -0.0415(17)
C54 0.0598(17) 0.0591(18) 0.0485(17) -0.0024(14) -0.0032(13) -0.0309(14)

loop_
_atom_site_label
_atom_site_fract_x
_atom_site_fract_y
_atom_site_fract_z
_atom_site_U_iso_or_equiv
_atom_site_thermal_displace_type
_atom_site_calc_flag
_atom_site_refinement_flags
_atom_site_occupancy
_atom_site_type_symbol
Pt1 0.191390(10) 0.111620(10) 0.212890(10) 0.01550(10) Uani . . 1.000 Pt
P1 0.19795(4) -0.06938(4) 0.29939(3) 0.01670(10) Uani . . 1.000 P
O1 0.18000(12) 0.16419(11) 0.31018(8) 0.0213(4) Uani . . 1.000 O
O2 0.20546(12) 0.33197(11) 0.21161(8) 0.0227(4) Uani . . 1.000 O
O3 0.17583(12) 0.28307(11) 0.15109(8) 0.0211(4) Uani . . 1.000 O
N1 0.13165(14) 0.12918(14) 0.04770(10) 0.0237(5) Uani . . 1.000 N
N2 0.30967(13) 0.01205(14) 0.08714(9) 0.0206(5) Uani . . 1.000 N
C1 0.21225(15) 0.07994(15) 0.11004(11) 0.0172(5) Uani . . 1.000 C
C2 0.16762(18) 0.0797(2) -0.01771(13) 0.0330(7) Uani . . 1.000 C
C3 0.30100(18) 0.02642(19) 0.00086(12) 0.0287(6) Uani . . 1.000 C
C4 0.02205(16) 0.22184(17) 0.03557(11) 0.0222(5) Uani . . 1.000 C
C5 -0.08421(17) 0.19856(17) 0.07069(12) 0.0227(6) Uani . . 1.000 C
C6 -0.08794(18) 0.08252(18) 0.13176(14) 0.0320(7) Uani . . 1.000 C
C7 -0.18963(17) 0.28843(18) 0.04808(12) 0.0263(6) Uani . . 1.000 C
C8 -0.19155(18) 0.39836(18) -0.00682(12) 0.0272(6) Uani . . 1.000 C
C9 -0.30834(19) 0.4921(2) -0.03076(15) 0.0383(7) Uani . . 1.000 C
C10 -0.08380(18) 0.41958(18) -0.03866(12) 0.0278(6) Uani . . 1.000 C
C11 0.02360(17) 0.33250(18) -0.01836(12) 0.0252(6) Uani . . 1.000 C
C12 0.13828(19) 0.3602(2) -0.05479(14) 0.0358(7) Uani . . 1.000 C
C13 0.42590(16) -0.03469(17) 0.12816(11) 0.0218(5) Uani . . 1.000 C
C14 0.48765(17) 0.04085(18) 0.13938(11) 0.0249(6) Uani . . 1.000 C
C15 0.44340(18) 0.17181(18) 0.10358(14) 0.0302(7) Uani . . 1.000 C
C16 0.59778(18) -0.0084(2) 0.18217(13) 0.0343(7) Uani . . 1.000 C
C17 0.6492(2) -0.1282(2) 0.21008(14) 0.0418(8) Uani . . 1.000 C
C18 0.7667(2) -0.1794(3) 0.25923(17) 0.0676(10) Uani . . 1.000 C
C19 0.5908(2) -0.1988(2) 0.19125(14) 0.0407(7) Uani . . 1.000 C
C20 0.48014(18) -0.15456(18) 0.14916(13) 0.0299(6) Uani . . 1.000 C
C21 0.4279(2) -0.23556(19) 0.12406(16) 0.0418(8) Uani . . 1.000 C
C22 0.21817(16) -0.19515(15) 0.26597(11) 0.0198(5) Uani . . 1.000 C
C23 0.14515(19) -0.18346(18) 0.20212(13) 0.0296(6) Uani . . 1.000 C
C24 0.1435(2) -0.27897(19) 0.18006(14) 0.0336(7) Uani . . 1.000 C
C25 0.2164(2) -0.38795(17) 0.22188(13) 0.0306(7) Uani . . 1.000 C
C26 0.2903(2) -0.40036(18) 0.28465(14) 0.0331(7) Uani . . 1.000 C
C27 0.29210(19) -0.30476(17) 0.30702(13) 0.0282(6) Uani . . 1.000 C
C28 0.31383(16) -0.11180(15) 0.37796(11) 0.0193(5) Uani . . 1.000 C
C29 0.41245(18) -0.06451(18) 0.35970(13) 0.0285(6) Uani . . 1.000 C
C30 0.4986(2) -0.0886(2) 0.41906(15) 0.0375(7) Uani . . 1.000 C
C31 0.4871(2) -0.15977(19) 0.49729(14) 0.0350(7) Uani . . 1.000 C
C32 0.39157(19) -0.20960(19) 0.51602(12) 0.0309(6) Uani . . 1.000 C
C33 0.30498(18) -0.18578(17) 0.45626(12) 0.0254(6) Uani . . 1.000 C
C34 0.06105(16) -0.07838(16) 0.35730(11) 0.0209(5) Uani . . 1.000 C
C35 0.01782(19) -0.17749(19) 0.38206(13) 0.0321(7) Uani . . 1.000 C
C36 -0.0820(2) -0.1820(2) 0.43036(14) 0.0396(8) Uani . . 1.000 C
C37 -0.13938(19) -0.0880(2) 0.45351(13) 0.0368(7) Uani . . 1.000 C
C38 -0.0976(2) 0.0104(2) 0.42873(14) 0.0392(7) Uani . . 1.000 C
C39 0.00209(19) 0.01602(18) 0.38090(13) 0.0311(7) Uani . . 1.000 C
C40 0.1874(2) 0.32672(19) 0.34606(13) 0.0337(7) Uani . . 1.000 C
C41 0.14411(17) 0.28543(16) 0.28342(12) 0.0230(6) Uani . . 1.000 C
C42 0.00918(19) 0.33310(19) 0.26663(14) 0.0346(7) Uani . . 1.000 C
C43 0.4867(2) 0.3457(2) 0.22866(15) 0.0404(8) Uani . . 1.000 C
C44 0.5267(2) 0.2300(2) 0.27523(15) 0.0393(8) Uani . . 1.000 C
C45 0.6479(2) 0.1797(2) 0.29104(14) 0.0398(8) Uani . . 1.000 C
C46 0.7292(2) 0.2444(2) 0.26045(15) 0.0394(8) Uani . . 1.000 C
C47 0.6905(2) 0.3607(2) 0.21396(16) 0.0425(8) Uani . . 1.000 C
C48 0.5686(2) 0.4116(2) 0.19811(16) 0.0432(8) Uani . . 1.000 C
C49 0.1827(2) 0.4898(2) 0.51178(17) 0.0508(9) Uani . . 1.000 C
C50 0.1565(3) 0.5467(3) 0.56686(19) 0.0592(10) Uani . . 1.000 C
C51 0.2447(2) 0.5382(2) 0.61953(18) 0.0528(10) Uani . . 1.000 C
C52 0.3583(2) 0.4726(2) 0.61781(17) 0.0463(9) Uani . . 1.000 C
C53 0.3842(3) 0.4154(3) 0.56218(19) 0.0599(11) Uani . . 1.000 C
C54 0.2962(3) 0.4242(3) 0.50956(17) 0.0548(10) Uani . . 1.000 C
H2A 0.15200 0.14140 -0.07170 0.0400 Uiso calc R 1.000 H
H2B 0.12550 0.01960 -0.01500 0.0400 Uiso calc R 1.000 H
H3A 0.32780 -0.04970 -0.00790 0.0340 Uiso calc R 1.000 H
H3B 0.34860 0.07950 -0.03230 0.0340 Uiso calc R 1.000 H
H6A -0.04440 0.07010 0.18150 0.0480 Uiso calc R 1.000 H
H6B -0.05030 0.02020 0.11000 0.0480 Uiso calc R 1.000 H
H6C -0.17150 0.08130 0.14370 0.0480 Uiso calc R 1.000 H
H7 -0.26270 0.27370 0.07110 0.0320 Uiso calc R 1.000 H
H9A -0.36450 0.46460 -0.05430 0.0580 Uiso calc R 1.000 H
H9B -0.29340 0.56310 -0.07070 0.0580 Uiso calc R 1.000 H
H9C -0.34280 0.50940 0.01720 0.0580 Uiso calc R 1.000 H
H10 -0.08330 0.49520 -0.07510 0.0330 Uiso calc R 1.000 H
H12A 0.16270 0.32360 -0.09610 0.0540 Uiso calc R 1.000 H
H12B 0.20150 0.32990 -0.01230 0.0540 Uiso calc R 1.000 H
H12C 0.12500 0.44510 -0.07960 0.0540 Uiso calc R 1.000 H
H15A 0.40470 0.19330 0.05040 0.0450 Uiso calc R 1.000 H
H15B 0.51130 0.20670 0.09760 0.0450 Uiso calc R 1.000 H
H15C 0.38540 0.20070 0.13940 0.0450 Uiso calc R 1.000 H
H16 0.63890 0.04170 0.19250 0.0410 Uiso calc R 1.000 H
H18A 0.79970 -0.11590 0.26060 0.1010 Uiso calc R 1.000 H
H18B 0.82380 -0.22920 0.23430 0.1010 Uiso calc R 1.000 H
H18C 0.75260 -0.22610 0.31450 0.1010 Uiso calc R 1.000 H
H19 0.62710 -0.28050 0.20750 0.0490 Uiso calc R 1.000 H
H21A 0.34050 -0.20540 0.11780 0.0630 Uiso calc R 1.000 H
H21B 0.44830 -0.31350 0.16550 0.0630 Uiso calc R 1.000 H
H21C 0.46090 -0.24050 0.07250 0.0630 Uiso calc R 1.000 H
H23 0.09530 -0.10870 0.17290 0.0350 Uiso calc R 1.000 H
H24 0.09250 -0.26940 0.13640 0.0400 Uiso calc R 1.000 H
H25 0.21550 -0.45380 0.20740 0.0370 Uiso calc R 1.000 H
H26 0.34090 -0.47510 0.31310 0.0400 Uiso calc R 1.000 H
H27 0.34390 -0.31460 0.35030 0.0340 Uiso calc R 1.000 H
H29 0.42070 -0.01540 0.30610 0.0340 Uiso calc R 1.000 H
H30 0.56570 -0.05620 0.40600 0.0450 Uiso calc R 1.000 H
H31 0.54510 -0.17430 0.53820 0.0420 Uiso calc R 1.000 H
H32 0.38480 -0.26000 0.56940 0.0370 Uiso calc R 1.000 H
H33 0.23940 -0.22040 0.46920 0.0300 Uiso calc R 1.000 H
H35 0.05640 -0.24250 0.36600 0.0380 Uiso calc R 1.000 H
H36 -0.11060 -0.25040 0.44740 0.0470 Uiso calc R 1.000 H
H37 -0.20740 -0.09130 0.48640 0.0440 Uiso calc R 1.000 H
H38 -0.13730 0.07550 0.44440 0.0470 Uiso calc R 1.000 H
H39 0.03010 0.08470 0.36420 0.0370 Uiso calc R 1.000 H
H40A 0.15580 0.29100 0.39890 0.0510 Uiso calc R 1.000 H
H40B 0.15890 0.41200 0.32970 0.0510 Uiso calc R 1.000 H
H40C 0.27530 0.30360 0.34980 0.0510 Uiso calc R 1.000 H
H42A -0.01460 0.30870 0.22400 0.0520 Uiso calc R 1.000 H
H42B -0.01180 0.41870 0.24900 0.0520 Uiso calc R 1.000 H
H42C -0.03280 0.30260 0.31610 0.0520 Uiso calc R 1.000 H
D43 0.40330 0.38050 0.21740 0.0480 Uiso calc R 1.000 D
D44 0.47090 0.18470 0.29660 0.0470 Uiso calc R 1.000 D
D45 0.67540 0.09960 0.32330 0.0480 Uiso calc R 1.000 D
D46 0.81260 0.20890 0.27140 0.0470 Uiso calc R 1.000 D
D47 0.74680 0.40570 0.19300 0.0510 Uiso calc R 1.000 D
D48 0.54110 0.49190 0.16620 0.0520 Uiso calc R 1.000 D
D49 0.12190 0.49620 0.47520 0.0610 Uiso calc R 1.000 D
D50 0.07720 0.59220 0.56870 0.0710 Uiso calc R 1.000 D
D51 0.22620 0.57840 0.65730 0.0630 Uiso calc R 1.000 D
D52 0.41900 0.46630 0.65440 0.0560 Uiso calc R 1.000 D
D53 0.46330 0.36960 0.56030 0.0720 Uiso calc R 1.000 D
D54 0.31450 0.38440 0.47150 0.0660 Uiso calc R 1.000 D

loop_
_atom_type_symbol
_atom_type_description
_atom_type_scat_dispersion_real
_atom_type_scat_dispersion_imag
_atom_type_scat_source
Pt Pt -1.7033 8.3905 'International Tables Vol C Tables 4.2.6.8 and 6.1.1.4'
P P 0.1023 0.0942 'International Tables Vol C Tables 4.2.6.8 and 6.1.1.4'
O O 0.0106 0.0060 'International Tables Vol C Tables 4.2.6.8 and 6.1.1.4'
N N 0.0061 0.0033 'International Tables Vol C Tables 4.2.6.8 and 6.1.1.4'
D D 0.0000 0.0000 'International Tables Vol C Tables 4.2.6.8 and 6.1.1.4'
H H 0.0000 0.0000 'International Tables Vol C Tables 4.2.6.8 and 6.1.1.4'
C C 0.0033 0.0016 'International Tables Vol C Tables 4.2.6.8 and 6.1.1.4'

loop_
_geom_angle_atom_site_label_1
_geom_angle_atom_site_label_2
_geom_angle_atom_site_label_3
_geom_angle
_geom_angle_publ_flag
P1 Pt1 O1 87.72(6) yes
P1 Pt1 O3 170.40(6) yes
P1 Pt1 C1 99.85(7) yes
O1 Pt1 O3 83.02(7) yes
O1 Pt1 C1 171.66(8) yes
O3 Pt1 C1 89.55(8) yes
Pt1 P1 C22 122.59(7) no
Pt1 P1 C28 109.63(8) no
Pt1 P1 C34 113.40(8) no
C22 P1 C28 105.90(10) no
C22 P1 C34 100.32(10) no
C28 P1 C34 103.00(9) no
Pt1 O1 C41 108.43(12) no
O3 O2 C41 106.54(14) no
Pt1 O3 O2 105.39(10) no
C1 N1 C2 111.69(17) no
C1 N1 C4 130.14(17) no
C2 N1 C4 118.14(17) no
C1 N2 C3 111.88(16) no
C1 N2 C13 125.48(16) no
C3 N2 C13 118.99(16) no
Pt1 C1 N1 124.43(15) no
Pt1 C1 N2 127.63(14) no
N1 C1 N2 107.85(16) no
N1 C2 C3 101.80(17) no
N2 C3 C2 101.59(17) no
N1 C4 C5 120.95(19) no
N1 C4 C11 117.62(18) no
C5 C4 C11 121.16(19) no
C4 C5 C6 122.49(19) no
C4 C5 C7 117.86(19) no
C6 C5 C7 119.65(19) no
C5 C7 C8 122.4(2) no
C7 C8 C9 120.4(2) no
C7 C8 C10 118.3(2) no
C9 C8 C10 121.3(2) no
C8 C10 C11 121.5(2) no
C4 C11 C10 118.84(19) no
C4 C11 C12 121.8(2) no
C10 C11 C12 119.3(2) no
N2 C13 C14 119.94(19) no
N2 C13 C20 118.94(19) no
C14 C13 C20 120.83(19) no
C13 C14 C15 122.71(19) no
C13 C14 C16 118.0(2) no
C15 C14 C16 119.2(2) no
C14 C16 C17 122.1(2) no
C16 C17 C18 120.8(2) no
C16 C17 C19 118.0(2) no
C18 C17 C19 121.2(2) no
C17 C19 C20 122.3(2) no
C13 C20 C19 118.1(2) no
C13 C20 C21 122.8(2) no
C19 C20 C21 119.0(2) no
P1 C22 C23 117.82(16) no
P1 C22 C27 123.23(16) no
C23 C22 C27 118.50(19) no
C22 C23 C24 121.4(2) no
C23 C24 C25 119.7(2) no
C24 C25 C26 119.5(2) no
C25 C26 C27 121.0(2) no
C22 C27 C26 120.0(2) no
P1 C28 C29 118.72(15) no
P1 C28 C33 122.42(16) no
C29 C28 C33 118.82(19) no
C28 C29 C30 120.5(2) no
C29 C30 C31 120.1(2) no
C30 C31 C32 120.1(2) no
C31 C32 C33 119.8(2) no
C28 C33 C32 120.6(2) no
P1 C34 C35 122.89(17) no
P1 C34 C39 118.36(16) no
C35 C34 C39 118.66(19) no
C34 C35 C36 120.3(2) no
C35 C36 C37 120.5(2) no
C36 C37 C38 119.5(2) no
C37 C38 C39 120.8(2) no
C34 C39 C38 120.4(2) no
O1 C41 O2 109.77(16) no
O1 C41 C40 108.31(17) no
O1 C41 C42 112.58(18) no
O2 C41 C40 104.72(17) no
O2 C41 C42 109.44(17) no
C40 C41 C42 111.73(18) no
N1 C2 H2A 111.00 no
N1 C2 H2B 111.00 no
C3 C2 H2A 111.00 no
C3 C2 H2B 111.00 no
H2A C2 H2B 109.00 no
N2 C3 H3A 111.00 no
N2 C3 H3B 111.00 no
C2 C3 H3A 111.00 no
C2 C3 H3B 111.00 no
H3A C3 H3B 109.00 no
C5 C6 H6A 109.00 no
C5 C6 H6B 110.00 no
C5 C6 H6C 109.00 no
H6A C6 H6B 109.00 no
H6A C6 H6C 110.00 no
H6B C6 H6C 109.00 no
C5 C7 H7 119.00 no
C8 C7 H7 119.00 no
C8 C9 H9A 109.00 no
C8 C9 H9B 109.00 no
C8 C9 H9C 109.00 no
H9A C9 H9B 109.00 no
H9A C9 H9C 110.00 no
H9B C9 H9C 109.00 no
C8 C10 H10 119.00 no
C11 C10 H10 119.00 no
C11 C12 H12A 109.00 no
C11 C12 H12B 109.00 no
C11 C12 H12C 109.00 no
H12A C12 H12B 109.00 no
H12A C12 H12C 109.00 no
H12B C12 H12C 110.00 no
C14 C15 H15A 109.00 no
C14 C15 H15B 109.00 no
C14 C15 H15C 109.00 no
H15A C15 H15B 109.00 no
H15A C15 H15C 109.00 no
H15B C15 H15C 109.00 no
C14 C16 H16 119.00 no
C17 C16 H16 119.00 no
C17 C18 H18A 109.00 no
C17 C18 H18B 109.00 no
C17 C18 H18C 110.00 no
H18A C18 H18B 109.00 no
H18A C18 H18C 109.00 no
H18B C18 H18C 109.00 no
C17 C19 H19 119.00 no
C20 C19 H19 119.00 no
C20 C21 H21A 109.00 no
C20 C21 H21B 110.00 no
C20 C21 H21C 109.00 no
H21A C21 H21B 109.00 no
H21A C21 H21C 109.00 no
H21B C21 H21C 109.00 no
C22 C23 H23 119.00 no
C24 C23 H23 119.00 no
C23 C24 H24 120.00 no
C25 C24 H24 120.00 no
C24 C25 H25 120.00 no
C26 C25 H25 120.00 no
C25 C26 H26 119.00 no
C27 C26 H26 119.00 no
C22 C27 H27 120.00 no
C26 C27 H27 120.00 no
C28 C29 H29 120.00 no
C30 C29 H29 120.00 no
C29 C30 H30 120.00 no
C31 C30 H30 120.00 no
C30 C31 H31 120.00 no
C32 C31 H31 120.00 no
C31 C32 H32 120.00 no
C33 C32 H32 120.00 no
C28 C33 H33 120.00 no
C32 C33 H33 120.00 no
C34 C35 H35 120.00 no
C36 C35 H35 120.00 no
C35 C36 H36 120.00 no
C37 C36 H36 120.00 no
C36 C37 H37 120.00 no
C38 C37 H37 120.00 no
C37 C38 H38 120.00 no
C39 C38 H38 120.00 no
C34 C39 H39 120.00 no
C38 C39 H39 120.00 no
C41 C40 H40A 109.00 no
C41 C40 H40B 109.00 no
C41 C40 H40C 109.00 no
H40A C40 H40B 109.00 no
H40A C40 H40C 109.00 no
H40B C40 H40C 109.00 no
C41 C42 H42A 109.00 no
C41 C42 H42B 109.00 no
C41 C42 H42C 109.00 no
H42A C42 H42B 109.00 no
H42A C42 H42C 110.00 no
H42B C42 H42C 109.00 no
C44 C43 C48 119.7(2) no
C43 C44 C45 119.9(2) no
C44 C45 C46 120.5(2) no
C45 C46 C47 120.3(2) no
C46 C47 C48 119.4(2) no
C43 C48 C47 120.2(2) no
C44 C43 D43 120.00 no
C48 C43 D43 120.00 no
C43 C44 D44 120.00 no
C45 C44 D44 120.00 no
C44 C45 D45 120.00 no
C46 C45 D45 120.00 no
C45 C46 D46 120.00 no
C47 C46 D46 120.00 no
C46 C47 D47 120.00 no
C48 C47 D47 120.00 no
C43 C48 D48 120.00 no
C47 C48 D48 120.00 no
C50 C49 C54 119.8(3) no
C49 C50 C51 120.2(3) no
C50 C51 C52 120.4(3) no
C51 C52 C53 119.2(3) no
C52 C53 C54 120.3(3) no
C49 C54 C53 120.1(3) no
C50 C49 D49 120.00 no
C54 C49 D49 120.00 no
C49 C50 D50 120.00 no
C51 C50 D50 120.00 no
C50 C51 D51 120.00 no
C52 C51 D51 120.00 no
C51 C52 D52 120.00 no
C53 C52 D52 120.00 no
C52 C53 D53 120.00 no
C54 C53 D53 120.00 no
C49 C54 D54 120.00 no
C53 C54 D54 120.00 no

loop_
_geom_bond_atom_site_label_1
_geom_bond_atom_site_label_2
_geom_bond_distance
_geom_bond_publ_flag
Pt1 P1 2.2517(6) yes
Pt1 O1 2.0238(14) yes
Pt1 O3 2.0231(14) yes
Pt1 C1 1.9726(19) yes
P1 C22 1.828(2) no
P1 C28 1.8232(19) no
P1 C34 1.840(2) no
O1 C41 1.388(3) yes
O2 O3 1.495(2) yes
O2 C41 1.432(2) yes
N1 C1 1.344(2) no
N1 C2 1.480(3) no
N1 C4 1.449(3) no
N2 C1 1.357(3) no
N2 C3 1.473(3) no
N2 C13 1.442(2) no
C2 C3 1.516(3) no
C4 C5 1.398(3) no
C4 C11 1.397(3) no
C5 C6 1.499(3) no
C5 C7 1.396(3) no
C7 C8 1.387(3) no
C8 C9 1.511(3) no
C8 C10 1.389(3) no
C10 C11 1.393(3) no
C11 C12 1.511(3) no
C13 C14 1.399(3) no
C13 C20 1.400(3) no
C14 C15 1.505(3) no
C14 C16 1.396(3) no
C16 C17 1.389(4) no
C17 C18 1.517(4) no
C17 C19 1.378(4) no
C19 C20 1.396(3) no
C20 C21 1.505(3) no
C22 C23 1.389(3) no
C22 C27 1.389(3) no
C23 C24 1.391(3) no
C24 C25 1.382(3) no
C25 C26 1.377(3) no
C26 C27 1.395(3) no
C28 C29 1.393(3) no
C28 C33 1.390(3) no
C29 C30 1.386(3) no
C30 C31 1.383(3) no
C31 C32 1.379(3) no
C32 C33 1.395(3) no
C34 C35 1.389(3) no
C34 C39 1.391(3) no
C35 C36 1.395(3) no
C36 C37 1.377(4) no
C37 C38 1.371(3) no
C38 C39 1.390(3) no
C40 C41 1.527(3) no
C41 C42 1.523(3) no
C2 H2A 0.9900 no
C2 H2B 0.9900 no
C3 H3A 0.9900 no
C3 H3B 0.9900 no
C6 H6A 0.9800 no
C6 H6B 0.9800 no
C6 H6C 0.9800 no
C7 H7 0.9500 no
C9 H9A 0.9800 no
C9 H9B 0.9800 no
C9 H9C 0.9800 no
C10 H10 0.9500 no
C12 H12A 0.9800 no
C12 H12B 0.9800 no
C12 H12C 0.9800 no
C15 H15A 0.9800 no
C15 H15B 0.9800 no
C15 H15C 0.9800 no
C16 H16 0.9500 no
C18 H18A 0.9800 no
C18 H18B 0.9800 no
C18 H18C 0.9800 no
C19 H19 0.9500 no
C21 H21A 0.9800 no
C21 H21B 0.9800 no
C21 H21C 0.9800 no
C23 H23 0.9500 no
C24 H24 0.9500 no
C25 H25 0.9500 no
C26 H26 0.9500 no
C27 H27 0.9500 no
C29 H29 0.9500 no
C30 H30 0.9500 no
C31 H31 0.9500 no
C32 H32 0.9500 no
C33 H33 0.9500 no
C35 H35 0.9500 no
C36 H36 0.9500 no
C37 H37 0.9500 no
C38 H38 0.9500 no
C39 H39 0.9500 no
C40 H40A 0.9800 no
C40 H40B 0.9800 no
C40 H40C 0.9800 no
C42 H42A 0.9800 no
C42 H42B 0.9800 no
C42 H42C 0.9800 no
C43 C44 1.372(4) no
C43 C48 1.387(3) no
C44 C45 1.378(3) no
C45 C46 1.371(3) no
C46 C47 1.376(4) no
C47 C48 1.387(3) no
C43 D43 0.9500 no
C44 D44 0.9500 no
C45 D45 0.9500 no
C46 D46 0.9500 no
C47 D47 0.9500 no
C48 D48 0.9500 no
C49 C50 1.369(4) no
C49 C54 1.361(4) no
C50 C51 1.376(4) no
C51 C52 1.361(4) no
C52 C53 1.380(4) no
C53 C54 1.373(5) no
C49 D49 0.9500 no
C50 D50 0.9500 no
C51 D51 0.9500 no
C52 D52 0.9500 no
C53 D53 0.9500 no
C54 D54 0.9500 no

loop_
_geom_contact_atom_site_label_1
_geom_contact_atom_site_label_2
_geom_contact_distance
_geom_contact_site_symmetry_2
_geom_contact_publ_flag
Pt1 C5 3.850(2) . no
Pt1 C6 3.756(2) . no
Pt1 C14 3.588(2) . no
Pt1 C15 3.504(2) . no
Pt1 H6A 3.0200 . no
Pt1 H15C 2.8200 . no
Pt1 H23 3.5300 . no
Pt1 H29 2.9600 . no
Pt1 H39 3.1300 . no
Pt1 H42A 3.0100 . no
P1 O1 2.9670(15) . no
P1 C1 3.2375(19) . no
O1 P1 2.9670(15) . no
O1 O2 2.307(2) . no
O1 O3 2.6820(19) . no
O1 C28 3.235(2) . no
O1 C29 3.282(3) . no
O1 C39 3.065(3) . no
O2 O1 2.307(2) . no
O2 C43 3.336(3) . no
O3 C41 2.347(2) . no
O3 C1 2.815(2) . no
O3 C4 3.178(2) . no
O3 C11 3.338(2) . no
O3 C15 3.235(3) . no
O3 O1 2.6820(19) . no
O3 N1 3.222(2) . no
O1 H39 2.2300 . no
O2 H15C 2.8300 . no
O2 H25 2.7100 1_565 no
O2 D43 2.5300 . no
O2 H9B 2.6600 2_565 no
O2 H10 2.7800 2_565 no
O3 H12B 2.7500 . no
O3 H15C 2.4000 . no
O3 H42A 2.4900 . no
O3 H9B 2.6200 2_565 no
O3 H10 2.6000 2_565 no
N1 O3 3.222(2) . no
N1 H6B 2.7800 . no
N1 H12A 2.9400 . no
N1 H12B 2.7000 . no
N2 H15A 2.6600 . no
N2 H21A 2.5300 . no
C1 P1 3.2375(19) . no
C1 O3 2.815(2) . no
C1 C6 3.462(3) . no
C1 C15 3.160(3) . no
C1 C22 3.597(3) . no
C1 C23 3.430(3) . no
C2 C12 3.295(4) . no
C3 C17 3.556(3) 2_655 no
C3 C14 3.527(3) 2_655 no
C3 C21 3.267(3) . no
C3 C16 3.425(3) 2_655 no
C4 O3 3.178(2) . no
C5 Pt1 3.850(2) . no
C6 C1 3.462(3) . no
C6 C23 3.582(3) . no
C6 Pt1 3.756(2) . no
C7 C47 3.460(3) 1_455 no
C10 C12 3.592(3) 2_565 no
C11 O3 3.338(2) . no
C12 C10 3.592(3) 2_565 no
C12 C2 3.295(4) . no
C14 C3 3.527(3) 2_655 no
C14 Pt1 3.588(2) . no
C15 O3 3.235(3) . no
C15 C44 3.581(3) . no
C15 C1 3.160(3) . no
C15 Pt1 3.504(2) . no
C16 C3 3.425(3) 2_655 no
C17 C3 3.556(3) 2_655 no
C18 C36 3.556(4) 1_655 no
C21 C23 3.461(3) . no
C21 C3 3.267(3) . no
C21 C27 3.437(3) . no
C21 C24 3.504(3) . no
C21 C25 3.513(3) . no
C21 C26 3.468(3) . no
C21 C22 3.450(3) . no
C22 C21 3.450(3) . no
C23 C21 3.461(3) . no
C23 C35 3.432(3) . no
C23 C6 3.582(3) . no
C23 C1 3.430(3) . no
C24 C21 3.504(3) . no
C25 C21 3.513(3) . no
C26 C21 3.468(3) . no
C27 C21 3.437(3) . no
C27 C35 3.560(3) . no
C27 C33 3.469(3) . no
C29 O1 3.282(3) . no
C32 C45 3.535(3) 2_656 no
C33 C35 3.600(3) . no
C33 C27 3.469(3) . no
C35 C23 3.432(3) . no
C35 C27 3.560(3) . no
C35 C33 3.600(3) . no
C36 C18 3.556(4) 1_455 no
C38 C38 3.369(3) 2_556 no
C38 C39 3.469(3) 2_556 no
C39 C38 3.469(3) 2_556 no
C39 O1 3.065(3) . no
C43 O2 3.336(3) . no
C44 C15 3.581(3) . no
C45 C32 3.535(3) 2_656 no
C47 C7 3.460(3) 1_655 no
C1 H15A 2.9100 . no
C1 H23 2.9000 . no
C1 H15C 2.9700 . no
C2 H6B 2.9400 2_555 no
C2 H12A 2.8900 . no
C3 H21A 2.8800 . no
C3 H15A 3.0500 . no
C6 H23 2.6700 . no
C6 H2B 2.8800 2_555 no
C10 H12C 3.0600 2_565 no
C10 H24 2.9800 2_555 no
C11 H24 2.9600 2_555 no
C11 H2A 2.9000 . no
C12 H2A 2.8400 . no
C13 H3B 3.0600 2_655 no
C14 H3A 3.0500 2_655 no
C14 H3B 3.0800 2_655 no
C14 H29 2.8800 . no
C16 H29 2.9000 . no
C16 H3B 3.0500 2_655 no
C16 H3A 3.0300 2_655 no
C17 H3B 2.9800 2_655 no
C19 H3B 2.8300 2_655 no
C20 H3A 3.0500 . no
C20 H3B 2.8700 2_655 no
C21 H3A 2.7200 . no
C22 H21A 2.9200 . no
C22 H35 2.5400 . no
C23 H35 2.9200 . no
C23 H21A 2.6400 . no
C23 H6B 2.9700 . no
C24 H21A 2.7100 . no
C25 H21A 3.0400 . no
C25 H40B 2.8000 1_545 no
C25 H21B 3.0700 . no
C26 H40B 3.0000 1_545 no
C26 H21B 2.8200 . no
C27 H35 2.8700 . no
C27 H21B 3.0100 . no
C28 H27 2.6900 . no
C31 D54 3.0400 2_656 no
C31 D53 3.0500 2_656 no
C32 D53 2.9200 2_656 no
C33 H27 2.8100 . no
C33 H38 2.9300 2_556 no
C34 H33 2.7300 . no
C35 H33 2.8900 . no
C36 H40A 3.0200 2_556 no
C37 H40A 3.0000 2_556 no
C38 D45 3.0300 1_455 no
C38 D46 3.0400 1_455 no
C39 D46 2.9800 1_455 no
C40 H25 3.0800 1_565 no
C40 D54 3.1000 . no
C41 H39 3.0400 . no
C42 D51 3.0700 2_566 no
C42 H39 2.9600 . no
C42 D46 3.0600 1_455 no
C45 H16 2.8700 . no
C45 H32 2.9300 2_656 no
C47 H7 3.0400 1_655 no
C47 D51 2.9100 2_666 no
H2A C12 2.8400 . no
H2A H12A 2.2200 . no
H2A C11 2.9000 . no
H2B H6B 2.1900 2_555 no
H2B C6 2.8800 2_555 no
H3A C20 3.0500 . no
H3A H21A 2.3800 . no
H3A H21C 2.4800 . no
H3A C21 2.7200 . no
H3A C14 3.0500 2_655 no
H3A C16 3.0300 2_655 no
H3B H15A 2.5700 . no
H3B C13 3.0600 2_655 no
H3B C14 3.0800 2_655 no
H3B C16 3.0500 2_655 no
H3B C17 2.9800 2_655 no
H3B C20 2.8700 2_655 no
H3B C19 2.8300 2_655 no
H6A H23 2.4500 . no
H6A Pt1 3.0200 . no
H6B N1 2.7800 . no
H6B H23 2.0600 . no
H6B C2 2.9400 2_555 no
H6B C23 2.9700 . no
H6B H2B 2.1900 2_555 no
H6C H16 2.4200 1_455 no
H6C H7 2.3100 . no
H7 C47 3.0400 1_455 no
H7 H6C 2.3100 . no
H9B O3 2.6200 2_565 no
H9B H10 2.3600 . no
H9B O2 2.6600 2_565 no
H10 H12C 2.3300 . no
H10 O2 2.7800 2_565 no
H10 O3 2.6000 2_565 no
H10 H9B 2.3600 . no
H12A N1 2.9400 . no
H12A H2A 2.2200 . no
H12A C2 2.8900 . no
H12B O3 2.7500 . no
H12B N1 2.7000 . no
H12B H15A 2.5600 . no
H12C H10 2.3300 . no
H12C C10 3.0600 2_565 no
H15A N2 2.6600 . no
H15A C1 2.9100 . no
H15A C3 3.0500 . no
H15A H12B 2.5600 . no
H15A H21C 2.5800 2_655 no
H15A H3B 2.5700 . no
H15B H16 2.3600 . no
H15C Pt1 2.8200 . no
H15C O3 2.4000 . no
H15C C1 2.9700 . no
H15C O2 2.8300 . no
H16 H6C 2.4200 1_655 no
H16 H15B 2.3600 . no
H16 C45 2.8700 . no
H16 H18A 2.3500 . no
H18A H16 2.3500 . no
H19 H21B 2.4100 . no
H21A C23 2.6400 . no
H21A C22 2.9200 . no
H21A N2 2.5300 . no
H21A C24 2.7100 . no
H21A C25 3.0400 . no
H21A H3A 2.3800 . no
H21A C3 2.8800 . no
H21B C25 3.0700 . no
H21B C27 3.0100 . no
H21B H19 2.4100 . no
H21B C26 2.8200 . no
H21B D48 2.4000 1_545 no
H21C H3A 2.4800 . no
H21C H15A 2.5800 2_655 no
H23 Pt1 3.5300 . no
H23 C1 2.9000 . no
H23 C6 2.6700 . no
H23 H6A 2.4500 . no
H23 H6B 2.0600 . no
H24 C11 2.9600 2_555 no
H24 C10 2.9800 2_555 no
H25 O2 2.7100 1_545 no
H25 C40 3.0800 1_545 no
H25 D43 2.5500 1_545 no
H25 H40B 2.4200 1_545 no
H27 C28 2.6900 . no
H27 C33 2.8100 . no
H29 C14 2.8800 . no
H29 Pt1 2.9600 . no
H29 C16 2.9000 . no
H30 D45 2.5900 . no
H32 C45 2.9300 2_656 no
H33 C35 2.8900 . no
H33 C34 2.7300 . no
H35 C23 2.9200 . no
H35 C27 2.8700 . no
H35 C22 2.5400 . no
H37 H40A 2.5800 2_556 no
H38 C33 2.9300 2_556 no
H39 O1 2.2300 . no
H39 C41 3.0400 . no
H39 Pt1 3.1300 . no
H39 C42 2.9600 . no
H39 H42C 2.4900 . no
H40A C36 3.0200 2_556 no
H40A C37 3.0000 2_556 no
H40A H37 2.5800 2_556 no
H40B C25 2.8000 1_565 no
H40B C26 3.0000 1_565 no
H40B H42B 2.4600 . no
H40B H25 2.4200 1_565 no
H42A O3 2.4900 . no
H42A D46 2.5800 1_455 no
H42A Pt1 3.0100 . no
H42B H40B 2.4600 . no
H42C H39 2.4900 . no
H42C D51 2.4600 2_566 no
D43 O2 2.5300 . no
D43 H25 2.5500 1_565 no
D45 C38 3.0300 1_655 no
D45 H30 2.5900 . no
D46 C38 3.0400 1_655 no
D46 C39 2.9800 1_655 no
D46 C42 3.0600 1_655 no
D46 H42A 2.5800 1_655 no
D48 H21B 2.4000 1_565 no
D51 C42 3.0700 2_566 no
D51 C47 2.9100 2_666 no
D51 H42C 2.4600 2_566 no
D53 C31 3.0500 2_656 no
D53 C32 2.9200 2_656 no
D54 C40 3.1000 . no
D54 C31 3.0400 2_656 no

loop_
_geom_hbond_atom_site_label_D
_geom_hbond_atom_site_label_H
_geom_hbond_atom_site_label_A
_geom_hbond_distance_DH
_geom_hbond_distance_HA
_geom_hbond_distance_DA
_geom_hbond_angle_DHA
_geom_hbond_publ_flag
C15 H15C O3 0.98 2.40 3.235(3) 143 no
C21 H21A N2 0.98 2.53 2.916(3) 103 no
C39 H39 O1 0.95 2.23 3.065(3) 146 no
C42 H42A O3 0.98 2.49 2.835(3) 101 no
C43 D43 O2 0.95 2.53 3.336(3) 142 no

loop_
_geom_torsion_atom_site_label_1
_geom_torsion_atom_site_label_2
_geom_torsion_atom_site_label_3
_geom_torsion_atom_site_label_4
_geom_torsion
_geom_torsion_publ_flag
O1 Pt1 P1 C22 -176.46(9) no
O1 Pt1 P1 C28 -51.49(9) no
O1 Pt1 P1 C34 62.99(9) no
C1 Pt1 P1 C22 0.00(11) no
C1 Pt1 P1 C28 124.98(9) no
C1 Pt1 P1 C34 -120.53(10) no
P1 Pt1 O1 C41 -165.54(13) no
O3 Pt1 O1 C41 11.95(13) yes
O1 Pt1 O3 O2 17.73(10) yes
C1 Pt1 O3 O2 -158.47(11) no
P1 Pt1 C1 N1 119.21(16) no
P1 Pt1 C1 N2 -64.74(18) no
O3 Pt1 C1 N1 -58.86(17) no
O3 Pt1 C1 N2 117.19(18) no
Pt1 P1 C22 C23 -49.50(19) no
Pt1 P1 C22 C27 138.37(16) no
C28 P1 C22 C23 -176.12(16) no
C28 P1 C22 C27 11.8(2) no
C34 P1 C22 C23 77.04(18) no
C34 P1 C22 C27 -95.09(19) no
Pt1 P1 C28 C29 -28.46(19) no
Pt1 P1 C28 C33 148.85(16) no
C22 P1 C28 C29 105.66(18) no
C22 P1 C28 C33 -77.04(19) no
C34 P1 C28 C29 -149.45(17) no
C34 P1 C28 C33 27.9(2) no
Pt1 P1 C34 C35 147.85(16) no
Pt1 P1 C34 C39 -35.68(18) no
C22 P1 C34 C35 15.37(19) no
C22 P1 C34 C39 -168.15(16) no
C28 P1 C34 C35 -93.76(18) no
C28 P1 C34 C39 82.72(18) no
Pt1 O1 C41 O2 -41.44(18) yes
Pt1 O1 C41 C40 -155.22(14) no
Pt1 O1 C41 C42 80.74(18) no
C41 O2 O3 Pt1 -44.14(15) yes
O3 O2 C41 O1 58.02(18) yes
O3 O2 C41 C40 174.09(15) no
O3 O2 C41 C42 -66.01(19) no
C2 N1 C1 Pt1 -174.61(15) no
C2 N1 C1 N2 8.7(2) no
C4 N1 C1 Pt1 7.5(3) no
C4 N1 C1 N2 -169.24(19) no
C1 N1 C2 C3 -19.8(2) no
C4 N1 C2 C3 158.40(18) no
C1 N1 C4 C5 -81.5(3) no
C1 N1 C4 C11 104.4(2) no
C2 N1 C4 C5 100.7(2) no
C2 N1 C4 C11 -73.4(2) no
C3 N2 C1 Pt1 -169.51(15) no
C3 N2 C1 N1 7.1(2) no
C13 N2 C1 Pt1 -11.5(3) no
C13 N2 C1 N1 165.12(18) no
C1 N2 C3 C2 -18.8(2) no
C13 N2 C3 C2 -178.43(18) no
C1 N2 C13 C14 -57.9(3) no
C1 N2 C13 C20 128.3(2) no
C3 N2 C13 C14 98.8(2) no
C3 N2 C13 C20 -75.1(2) no
N1 C2 C3 N2 21.6(2) no
C11 C4 C5 C6 -177.0(2) no
N1 C4 C5 C7 -171.78(19) no
C11 C4 C5 C7 2.1(3) no
N1 C4 C11 C10 172.35(19) no
N1 C4 C11 C12 -7.9(3) no
C5 C4 C11 C10 -1.7(3) no
C5 C4 C11 C12 178.0(2) no
N1 C4 C5 C6 9.1(3) no
C4 C5 C7 C8 -0.5(3) no
C6 C5 C7 C8 178.7(2) no
C5 C7 C8 C9 178.7(2) no
C5 C7 C8 C10 -1.5(3) no
C7 C8 C10 C11 1.9(3) no
C9 C8 C10 C11 -178.3(2) no
C8 C10 C11 C4 -0.3(3) no
C8 C10 C11 C12 179.9(2) no
N2 C13 C14 C15 -5.8(3) no
C20 C13 C14 C15 167.9(2) no
C20 C13 C14 C16 -8.7(3) no
N2 C13 C20 C19 -177.88(19) no
N2 C13 C20 C21 5.9(3) no
C14 C13 C20 C19 8.3(3) no
C14 C13 C20 C21 -167.9(2) no
N2 C13 C14 C16 177.55(18) no
C13 C14 C16 C17 3.0(3) no
C15 C14 C16 C17 -173.7(2) no
C14 C16 C17 C19 2.9(3) no
C14 C16 C17 C18 -177.6(2) no
C16 C17 C19 C20 -3.3(4) no
C18 C17 C19 C20 177.2(2) no
C17 C19 C20 C21 174.2(2) no
C17 C19 C20 C13 -2.2(3) no
C27 C22 C23 C24 1.2(3) no
P1 C22 C27 C26 170.99(17) no
C23 C22 C27 C26 -1.1(3) no
P1 C22 C23 C24 -171.33(18) no
C22 C23 C24 C25 -0.5(3) no
C23 C24 C25 C26 -0.4(4) no
C24 C25 C26 C27 0.4(4) no
C25 C26 C27 C22 0.3(3) no
P1 C28 C29 C30 175.86(19) no
C33 C28 C29 C30 -1.5(3) no
P1 C28 C33 C32 -175.52(18) no
C29 C28 C33 C32 1.8(3) no
C28 C29 C30 C31 -0.2(4) no
C29 C30 C31 C32 1.8(4) no
C30 C31 C32 C33 -1.5(4) no
C31 C32 C33 C28 -0.3(3) no
C39 C34 C35 C36 -0.7(3) no
P1 C34 C39 C38 -176.23(17) no
C35 C34 C39 C38 0.4(3) no
P1 C34 C35 C36 175.78(17) no
C34 C35 C36 C37 0.5(3) no
C35 C36 C37 C38 0.0(3) no
C36 C37 C38 C39 -0.3(3) no
C37 C38 C39 C34 0.1(3) no
C48 C43 C44 C45 -0.4(4) no
C44 C43 C48 C47 0.5(4) no
C43 C44 C45 C46 -0.1(4) no
C44 C45 C46 C47 0.4(4) no
C45 C46 C47 C48 -0.3(4) no
C46 C47 C48 C43 -0.2(4) no
C54 C49 C50 C51 0.4(5) no
C50 C49 C54 C53 -0.2(5) no
C49 C50 C51 C52 -0.5(5) no
C50 C51 C52 C53 0.5(4) no
C51 C52 C53 C54 -0.3(5) no
C52 C53 C54 C49 0.2(5) no
